data_7153736
loop_
_publ_author_name
'Schweighauser, Luca'
'H\"aussinger, Daniel'
'Neuburger, Markus'
'Wegner, Hermann A.'

_publ_section_title
;
 Symmetry as a new element to control molecular switches.
;
_journal_issue 21
_journal_name_full 'Organic &amp; biomolecular chemistry'
_journal_page_first 3371
_journal_page_last 3379
_journal_paper_doi 10.1039/c4ob00230j
_journal_volume 12
_journal_year 2014
_chemical_formula_moiety 'C96 H124 N12, 2(C6 H6)'
_chemical_formula_sum 'C108 H136 N12'
_chemical_formula_weight 1602.35
_space_group_IT_number 14
_symmetry_cell_setting monoclinic
_symmetry_space_group_name_Hall '-P 2yn'
_symmetry_space_group_name_H-M 'P 1 21/n 1'
_atom_sites_solution_hydrogens geom
_atom_sites_solution_primary direct
_cell_angle_alpha 90
_cell_angle_beta 95.114(10)
_cell_angle_gamma 90
_cell_formula_units_Z 2
_cell_length_a 21.828(4)
_cell_length_b 9.4747(16)
_cell_length_c 22.495(4)
_cell_measurement_reflns_used 5218
_cell_measurement_temperature 123
_cell_measurement_theta_max 29
_cell_measurement_theta_min 3
_cell_volume 4633.8(14)
_computing_cell_refinement 'Apex2 (Bruker AXS, 2006)'
_computing_data_collection 'Apex2 (Bruker AXS, 2006)'
_computing_data_reduction 'Apex2 (Bruker AXS, 2006)'
_computing_molecular_graphics 'CAMERON (Watkin et al., 1996)'
_computing_publication_material 'CRYSTALS (Betteridge et al., 2003)'
_computing_structure_refinement 'CRYSTALS (Betteridge et al., 2003)'
_computing_structure_solution 'SIR92 (Altomare et al., 1994)'
_diffrn_ambient_temperature 123
_diffrn_measured_fraction_theta_full 0.996
_diffrn_measured_fraction_theta_max 0.996
_diffrn_measurement_device Area
_diffrn_measurement_device_type 'Bruker Kappa Apex2'
_diffrn_measurement_method '\f & \w scans'
_diffrn_radiation_monochromator graphite
_diffrn_radiation_type 'Mo K\a'
_diffrn_radiation_wavelength 0.71073
_diffrn_reflns_av_R_equivalents 0.148
_diffrn_reflns_limit_h_max 26
_diffrn_reflns_limit_h_min -27
_diffrn_reflns_limit_k_max 11
_diffrn_reflns_limit_k_min -11
_diffrn_reflns_limit_l_max 28
_diffrn_reflns_limit_l_min -28
_diffrn_reflns_number 53279
_diffrn_reflns_theta_full 26.391
_diffrn_reflns_theta_max 26.391
_diffrn_reflns_theta_min 1.818
_diffrn_standards_number 0
_exptl_absorpt_coefficient_mu 0.067
_exptl_absorpt_correction_T_max 1.00
_exptl_absorpt_correction_T_min 0.99
_exptl_absorpt_correction_type multi-scan
_exptl_absorpt_process_details 'DENZO/SCALEPACK (Otwinowski & Minor, 1997)'
_exptl_crystal_colour colourless
_exptl_crystal_density_diffrn 1.148
_exptl_crystal_density_method 'not measured'
_exptl_crystal_description block
_exptl_crystal_F_000 1736
_exptl_crystal_size_max 0.270
_exptl_crystal_size_mid 0.130
_exptl_crystal_size_min 0.060
_refine_diff_density_max 0.54
_refine_diff_density_min -0.37
_refine_ls_extinction_method None
_refine_ls_goodness_of_fit_ref 1.0530
_refine_ls_hydrogen_treatment none
_refine_ls_matrix_type full
_refine_ls_number_parameters 596
_refine_ls_number_reflns 4724
_refine_ls_number_restraints 1047
_refine_ls_R_factor_all 0.1755
_refine_ls_R_factor_gt 0.0633
_refine_ls_shift/su_max 0.0083618
_refine_ls_shift/su_mean 0.0000824
_refine_ls_structure_factor_coef F
_refine_ls_weighting_details
;
 Method, part 1, Chebychev polynomial, (Watkin, 1994, Prince, 1982) 
 [weight] = 1.0/[A~0~*T~0~(x)+A~1~*T~1~(x) ... +A~n-1~]*T~n-1~(x)] 
 where A~i~ are the Chebychev coefficients listed below and x= Fcalc/Fmax 
 Method = Robust Weighting (Prince, 1982) 
 W = [weight] * [1-(deltaF/6*sigmaF)^2^]^2^ 
 A~i~ are: 
 0.482 0.510 0.218 
;
_refine_ls_weighting_scheme calc
_refine_ls_wR_factor_all 0.1986
_refine_ls_wR_factor_gt 0.0657
_refine_ls_wR_factor_ref 0.0778
_reflns_limit_h_max 27
_reflns_limit_h_min -27
_reflns_limit_k_max 11
_reflns_limit_k_min 0
_reflns_limit_l_max 28
_reflns_limit_l_min 0
_reflns_number_gt 3424
_reflns_number_total 9461
_reflns_threshold_expression I>2.0\s(I)
_oxford_diffrn_Wilson_B_factor 2.36
_oxford_diffrn_Wilson_scale 175.44
_oxford_refine_ls_r_factor_ref 0.0836
_oxford_refine_ls_scale 0.07978(18)
_oxford_reflns_number_all 9419
_oxford_reflns_threshold_expression_ref I>1.0\s(I)
_cod_data_source_file c4ob00230j2.cif
_cod_data_source_block 1
_cod_depositor_comments
;
The following automatic conversions were performed:

'_symmetry_cell_setting' value 'Monoclinic' changed to 'monoclinic'
according to
/usr/data/users/saulius/crontab/automatic-downloads/rss-feeds/RSC/lib/dictionaries/cif_core.dic
dictionary named 'cif_core.dic' version 2.4.2 from 2011-04-26.

Automatic conversion script
Id: cif_fix_values 2281 2013-09-26 08:29:07Z andrius 

 Adding full bibliography for 7153736.cif.
;
_cod_original_cell_volume 4633.8(13)
_cod_original_sg_symbol_H-M 'P 21/n'
_cod_database_code 7153736

loop_
_symmetry_equiv_pos_as_xyz
x,y,z
-x,-y,-z
-x+1/2,y+1/2,-z+1/2
x+1/2,-y+1/2,z+1/2

loop_
_atom_site_label
_atom_site_type_symbol
_atom_site_fract_x
_atom_site_fract_y
_atom_site_fract_z
_atom_site_U_iso_or_equiv
_atom_site_occupancy
_atom_site_adp_type
_atom_site_refinement_flags_posn
_atom_site_refinement_flags_adp
_atom_site_refinement_flags_occupancy
_atom_site_disorder_assembly
_atom_site_disorder_group
N1 N 0.28566(13) -0.3722(3) 0.74407(12) 0.0257 1.0000 Uani . . . . .
N2 N 0.30535(14) -0.3499(4) 0.49921(13) 0.0345 1.0000 Uani . . . . .
N3 N 0.26888(15) -0.4252(4) 0.46641(13) 0.0357 1.0000 Uani . . . . .
N4 N 0.29728(14) -0.4156(3) 0.22350(12) 0.0275 1.0000 Uani . . . . .
N5 N 0.49215(15) -0.0351(3) 0.24945(13) 0.0324 1.0000 Uani . . . . .
N6 N 0.51554(14) 0.0095(3) 0.20496(13) 0.0319 1.0000 Uani . . . . .
C1 C 0.43413(16) -0.1051(4) 0.78032(15) 0.0274 1.0000 Uani . . . . .
C2 C 0.40639(16) -0.1599(4) 0.82859(15) 0.0288 1.0000 Uani . . . . .
C3 C 0.35695(17) -0.2493(4) 0.82153(15) 0.0311 1.0000 Uani . . . . .
C4 C 0.33433(16) -0.2854(4) 0.76329(15) 0.0276 1.0000 Uani . . . . .
C5 C 0.36342(16) -0.2346(4) 0.71340(15) 0.0262 1.0000 Uani . . . . .
C6 C 0.41300(16) -0.1427(4) 0.72192(15) 0.0278 1.0000 Uani . . . . .
C7 C 0.29498(17) -0.3620(4) 0.56144(15) 0.0303 1.0000 Uani . . . . .
C8 C 0.24838(18) -0.4451(4) 0.58247(15) 0.0329 1.0000 Uani . . . . .
C9 C 0.24068(18) -0.4546(4) 0.64308(15) 0.0325 1.0000 Uani . . . . .
C10 C 0.28217(17) -0.3788(4) 0.68211(15) 0.0279 1.0000 Uani . . . . .
C11 C 0.32989(16) -0.2951(4) 0.66168(15) 0.0274 1.0000 Uani . . . . .
C12 C 0.33543(17) -0.2873(4) 0.60013(15) 0.0292 1.0000 Uani . . . . .
C13 C 0.27777(18) -0.4160(4) 0.40405(15) 0.0312 1.0000 Uani . . . . .
C14 C 0.23682(18) -0.4971(4) 0.36816(16) 0.0350 1.0000 Uani . . . . .
C15 C 0.23879(18) -0.5036(4) 0.30728(16) 0.0329 1.0000 Uani . . . . .
C16 C 0.28432(16) -0.4256(4) 0.28275(14) 0.0262 1.0000 Uani . . . . .
C17 C 0.32641(16) -0.3400(4) 0.31828(15) 0.0277 1.0000 Uani . . . . .
C18 C 0.32262(17) -0.3353(4) 0.37975(15) 0.0313 1.0000 Uani . . . . .
C19 C 0.44172(17) -0.1328(4) 0.23668(16) 0.0295 1.0000 Uani . . . . .
C20 C 0.42165(17) -0.1818(4) 0.17902(16) 0.0308 1.0000 Uani . . . . .
C21 C 0.37407(16) -0.2769(4) 0.17047(15) 0.0281 1.0000 Uani . . . . .
C22 C 0.34570(16) -0.3237(4) 0.22008(15) 0.0278 1.0000 Uani . . . . .
C23 C 0.36584(16) -0.2735(4) 0.27831(15) 0.0271 1.0000 Uani . . . . .
C24 C 0.41448(17) -0.1790(4) 0.28575(15) 0.0289 1.0000 Uani . . . . .
C25 C 0.24095(17) -0.4317(4) 0.78201(15) 0.0298 1.0000 Uani . . . . .
C26 C 0.19159(17) -0.3261(4) 0.79589(15) 0.0326 1.0000 Uani . . . . .
C27 C 0.15472(17) -0.2671(4) 0.74080(16) 0.0317 1.0000 Uani . . . . .
C28 C 0.10258(18) -0.1682(4) 0.75375(15) 0.0341 1.0000 Uani . . . . .
C29 C 0.06836(17) -0.1093(4) 0.69689(15) 0.0315 1.0000 Uani . . . . .
C30 C 0.01680(18) -0.0076(4) 0.70787(16) 0.0326 1.0000 Uani . . . . .
C31 C -0.01666(18) 0.0507(4) 0.65027(16) 0.0338 1.0000 Uani . . . . .
C32 C -0.06802(17) 0.1528(4) 0.66135(16) 0.0341 1.0000 Uani . . . . .
C33 C -0.10563(19) 0.2056(5) 0.60489(17) 0.0408 1.0000 Uani . . . . .
C34 C -0.0678(2) 0.2799(5) 0.56086(19) 0.0510 1.0000 Uani . . . . .
C35 C -0.1082(2) 0.3473(6) 0.5096(2) 0.0614 1.0000 Uani . . . . .
C36 C -0.0729(3) 0.3933(8) 0.4575(2) 0.1008 1.0000 Uani . . . . .
C37 C 0.26370(18) -0.4880(4) 0.17286(15) 0.0339 1.0000 Uani . . . . .
C38 C 0.21615(18) -0.3941(5) 0.13823(16) 0.0394 1.0000 Uani . . . . .
C39 C 0.16610(18) -0.3378(5) 0.17425(16) 0.0406 1.0000 Uani . . . . .
C40 C 0.11720(19) -0.2551(5) 0.13609(17) 0.0462 1.0000 Uani . . . . .
C41 C 0.0652(2) -0.2038(6) 0.1699(2) 0.0628 1.0000 Uani . . . . .
C42 C 0.0097(2) -0.1411(5) 0.13134(19) 0.0570 1.0000 Uani D U . . .
C43 C 0.0192(4) 0.0111(8) 0.1160(5) 0.0642 0.5219(15) Uani D U P 1 1
C44 C -0.0397(4) 0.0784(7) 0.0836(4) 0.0563 0.5219(15) Uani D U P 1 1
C45 C -0.0257(4) 0.2380(8) 0.0792(4) 0.0820 0.5219(15) Uani D U P 1 1
C46 C -0.0748(5) 0.321(1) 0.0422(6) 0.1088 0.5219(15) Uani D U P 1 1
C47 C -0.0527(7) 0.4793(9) 0.0432(5) 0.1137 0.5219(15) Uani D U P 1 1
C48 C -0.0851(7) 0.5597(11) -0.0080(5) 0.1109 0.5219(15) Uani D U P 1 1
C49 C 0.1627(4) -0.7636(6) 0.5005(2) 0.0744 1.0000 Uani . . . . .
C50 C 0.1127(3) -0.8461(7) 0.5142(2) 0.0779 1.0000 Uani . . . . .
C51 C 0.1251(3) -0.9773(7) 0.5421(2) 0.0709 1.0000 Uani . . . . .
C52 C 0.1854(3) -1.0192(6) 0.5552(2) 0.0701 1.0000 Uani . . . . .
C53 C 0.2319(3) -0.9381(8) 0.5416(2) 0.0824 1.0000 Uani . . . . .
C54 C 0.2206(3) -0.8109(7) 0.5143(2) 0.0769 1.0000 Uani . . . . .
H21 H 0.4213 -0.1333 0.8669 0.0339 1.0000 Uiso R . . . .
H31 H 0.3389 -0.2850 0.8545 0.0330 1.0000 Uiso R . . . .
H61 H 0.4320 -0.1077 0.6896 0.0297 1.0000 Uiso R . . . .
H81 H 0.2223 -0.4960 0.5558 0.0371 1.0000 Uiso R . . . .
H91 H 0.2088 -0.5090 0.6573 0.0358 1.0000 Uiso R . . . .
H121 H 0.3671 -0.2336 0.5855 0.0339 1.0000 Uiso R . . . .
H141 H 0.2066 -0.5490 0.3859 0.0399 1.0000 Uiso R . . . .
H151 H 0.2104 -0.5567 0.2832 0.0350 1.0000 Uiso R . . . .
H181 H 0.3496 -0.2799 0.4036 0.0349 1.0000 Uiso R . . . .
H201 H 0.4408 -0.1493 0.1467 0.0359 1.0000 Uiso R . . . .
H211 H 0.3606 -0.3100 0.1326 0.0327 1.0000 Uiso R . . . .
H241 H 0.4286 -0.1448 0.3240 0.0322 1.0000 Uiso R . . . .
H251 H 0.2633 -0.4646 0.8187 0.0308 1.0000 Uiso R . . . .
H252 H 0.2198 -0.5111 0.7614 0.0315 1.0000 Uiso R . . . .
H261 H 0.1627 -0.3734 0.8197 0.0359 1.0000 Uiso R . . . .
H262 H 0.2115 -0.2476 0.8187 0.0360 1.0000 Uiso R . . . .
H272 H 0.1381 -0.3462 0.7172 0.0351 1.0000 Uiso R . . . .
H271 H 0.1829 -0.2147 0.7176 0.0349 1.0000 Uiso R . . . .
H282 H 0.0738 -0.2188 0.7763 0.0409 1.0000 Uiso R . . . .
H281 H 0.1198 -0.0896 0.7775 0.0406 1.0000 Uiso R . . . .
H291 H 0.0508 -0.1875 0.6733 0.0352 1.0000 Uiso R . . . .
H292 H 0.0983 -0.0605 0.6747 0.0349 1.0000 Uiso R . . . .
H301 H -0.0130 -0.0556 0.7298 0.0358 1.0000 Uiso R . . . .
H302 H 0.0342 0.0719 0.7312 0.0359 1.0000 Uiso R . . . .
H311 H -0.0345 -0.0284 0.6275 0.0390 1.0000 Uiso R . . . .
H312 H 0.0133 0.0979 0.6277 0.0388 1.0000 Uiso R . . . .
H322 H -0.0958 0.1058 0.6862 0.0379 1.0000 Uiso R . . . .
H321 H -0.0499 0.2331 0.6832 0.0382 1.0000 Uiso R . . . .
H332 H -0.1364 0.2714 0.6170 0.0500 1.0000 Uiso R . . . .
H331 H -0.1263 0.1247 0.5847 0.0502 1.0000 Uiso R . . . .
H341 H -0.0431 0.3535 0.5822 0.0591 1.0000 Uiso R . . . .
H342 H -0.0406 0.2118 0.5440 0.0589 1.0000 Uiso R . . . .
H351 H -0.1290 0.4294 0.5249 0.0709 1.0000 Uiso R . . . .
H352 H -0.1390 0.2778 0.4945 0.0714 1.0000 Uiso R . . . .
H361 H -0.1013 0.4194 0.4239 0.1490 1.0000 Uiso R . . . .
H362 H -0.0473 0.4734 0.4702 0.1490 1.0000 Uiso R . . . .
H363 H -0.0470 0.3165 0.4468 0.1490 1.0000 Uiso R . . . .
H371 H 0.2938 -0.5205 0.1462 0.0386 1.0000 Uiso R . . . .
H372 H 0.2422 -0.5692 0.1880 0.0388 1.0000 Uiso R . . . .
H381 H 0.2371 -0.3140 0.1217 0.0470 1.0000 Uiso R . . . .
H382 H 0.1959 -0.4511 0.1060 0.0472 1.0000 Uiso R . . . .
H392 H 0.1463 -0.4168 0.1925 0.0449 1.0000 Uiso R . . . .
H391 H 0.1848 -0.2751 0.2054 0.0449 1.0000 Uiso R . . . .
H402 H 0.0990 -0.3186 0.1054 0.0520 1.0000 Uiso R . . . .
H401 H 0.1369 -0.1744 0.1178 0.0522 1.0000 Uiso R . . . .
H411 H 0.0493 -0.2850 0.1902 0.0742 1.0000 Uiso R . . . .
H412 H 0.0817 -0.1330 0.1987 0.0743 1.0000 Uiso R . . . .
H421 H -0.0247 -0.1285 0.1556 0.0680 1.0000 Uiso R . . . .
H422 H -0.0024 -0.2053 0.0986 0.0681 1.0000 Uiso R . . . .
H432 H 0.0306 0.0622 0.1528 0.0661 0.5219(15) Uiso R . P 1 1
H431 H 0.0525 0.0160 0.0900 0.0663 0.5219(15) Uiso R . P 1 1
H441 H -0.0745 0.0595 0.1059 0.0562 0.5219(15) Uiso R . P 1 1
H442 H -0.0487 0.0417 0.0438 0.0563 0.5219(15) Uiso R . P 1 1
H451 H -0.0242 0.2777 0.1193 0.0871 0.5219(15) Uiso R . P 1 1
H452 H 0.0138 0.2500 0.0631 0.0871 0.5219(15) Uiso R . P 1 1
H461 H -0.1156 0.3087 0.0557 0.1070 0.5219(15) Uiso R . P 1 1
H462 H -0.0748 0.2845 0.0018 0.1072 0.5219(15) Uiso R . P 1 1
H472 H -0.0616 0.5219 0.0805 0.1131 0.5219(15) Uiso R . P 1 1
H471 H -0.0089 0.4854 0.0393 0.1129 0.5219(15) Uiso R . P 1 1
H482 H -0.0804 0.6592 -0.0002 0.1431 0.5219(15) Uiso R . P 1 1
H481 H -0.1281 0.5337 -0.0107 0.1432 0.5219(15) Uiso R . P 1 1
H483 H -0.0669 0.5355 -0.0442 0.1431 0.5219(15) Uiso R . P 1 1
H491 H 0.1560 -0.6758 0.4817 0.0842 1.0000 Uiso R . . . .
H501 H 0.0724 -0.8145 0.5056 0.0939 1.0000 Uiso R . . . .
H511 H 0.0926 -1.0364 0.5504 0.0791 1.0000 Uiso R . . . .
H521 H 0.1934 -1.1057 0.5748 0.0832 1.0000 Uiso R . . . .
H531 H 0.2728 -0.9700 0.5502 0.1021 1.0000 Uiso R . . . .
H541 H 0.2541 -0.7552 0.5051 0.0910 1.0000 Uiso R . . . .

loop_
_atom_site_aniso_label
_atom_site_aniso_U_11
_atom_site_aniso_U_22
_atom_site_aniso_U_33
_atom_site_aniso_U_23
_atom_site_aniso_U_13
_atom_site_aniso_U_12
N1 0.0250(16) 0.0319(18) 0.0197(14) 0.0032(13) -0.0002(13) -0.0052(15)
N2 0.0352(18) 0.040(2) 0.0275(16) 0.0002(15) -0.0032(14) -0.0025(17)
N3 0.0350(18) 0.041(2) 0.0299(16) -0.0009(15) -0.0040(14) -0.0061(17)
N4 0.0299(17) 0.0330(18) 0.0192(14) -0.0022(13) -0.0007(12) -0.0062(15)
N5 0.0387(18) 0.0338(19) 0.0248(15) -0.0002(14) 0.0036(14) 0.0042(16)
N6 0.0361(18) 0.0365(19) 0.0232(15) 0.0011(14) 0.0023(14) 0.0054(16)
C1 0.0222(19) 0.029(2) 0.0303(19) -0.0007(16) -0.0035(16) 0.0027(17)
C2 0.028(2) 0.033(2) 0.0246(18) -0.0033(16) 0.0004(16) 0.0071(19)
C3 0.036(2) 0.035(2) 0.0237(18) 0.0033(16) 0.0062(16) 0.0043(19)
C4 0.0242(19) 0.032(2) 0.0266(18) 0.0030(16) 0.0033(15) 0.0037(18)
C5 0.0253(19) 0.028(2) 0.0246(17) 0.0016(15) 0.0004(15) 0.0052(17)
C6 0.0276(19) 0.029(2) 0.0267(18) 0.0028(16) 0.0049(15) 0.0028(18)
C7 0.031(2) 0.036(2) 0.0236(18) 0.0029(16) 0.0029(16) -0.0003(19)
C8 0.035(2) 0.037(2) 0.0238(18) -0.0037(16) -0.0123(16) 0.0023(19)
C9 0.033(2) 0.034(2) 0.0303(19) 0.0032(17) -0.0019(17) -0.0060(19)
C10 0.031(2) 0.028(2) 0.0255(18) 0.0035(15) 0.0024(16) -0.0003(17)
C11 0.0279(19) 0.029(2) 0.0252(18) 0.0002(15) 0.0014(15) 0.0009(17)
C12 0.0288(19) 0.030(2) 0.0284(19) 0.0064(16) 0.0009(16) -0.0005(17)
C13 0.035(2) 0.038(2) 0.0205(18) 0.0008(16) 0.0007(16) 0.004(2)
C14 0.037(2) 0.039(2) 0.0295(19) 0.0049(17) 0.0043(17) -0.007(2)
C15 0.034(2) 0.036(2) 0.0283(19) -0.0012(17) -0.0005(17) -0.0096(19)
C16 0.0235(19) 0.034(2) 0.0204(17) -0.0021(16) -0.0025(15) 0.0021(18)
C17 0.0245(18) 0.030(2) 0.0279(18) -0.0004(16) 0.0015(15) 0.0024(18)
C18 0.035(2) 0.030(2) 0.0284(18) -0.0040(16) -0.0041(17) 0.0043(19)
C19 0.0277(19) 0.027(2) 0.0325(19) -0.0044(16) -0.0056(16) 0.0026(18)
C20 0.031(2) 0.033(2) 0.0285(19) 0.0043(16) 0.0064(16) 0.0006(19)
C21 0.0278(19) 0.036(2) 0.0195(17) -0.0010(16) -0.0036(15) 0.0044(18)
C22 0.0268(19) 0.030(2) 0.0255(18) -0.0008(16) -0.0007(15) 0.0070(18)
C23 0.0273(19) 0.026(2) 0.0273(18) -0.0022(16) -0.0038(16) 0.0062(17)
C24 0.031(2) 0.029(2) 0.0249(18) -0.0028(15) -0.0034(16) -0.0011(18)
C25 0.031(2) 0.036(2) 0.0217(17) 0.0057(16) 0.0008(15) -0.0055(18)
C26 0.032(2) 0.041(2) 0.0246(18) 0.0030(16) 0.0058(16) -0.0080(19)
C27 0.029(2) 0.037(2) 0.0286(19) 0.0040(16) -0.0015(16) -0.0037(18)
C28 0.035(2) 0.041(2) 0.0257(18) 0.0014(17) 0.0017(16) -0.0048(19)
C29 0.028(2) 0.039(2) 0.0276(18) 0.0029(16) 0.0037(16) -0.0041(18)
C30 0.033(2) 0.037(2) 0.0271(18) -0.0026(17) -0.0019(16) -0.0053(19)
C31 0.038(2) 0.036(2) 0.0284(18) -0.0012(17) 0.0043(17) -0.0082(19)
C32 0.032(2) 0.037(2) 0.0318(19) 0.0006(17) -0.0035(17) -0.0033(19)
C33 0.041(2) 0.043(2) 0.037(2) 0.0034(18) -0.0026(19) 0.002(2)
C34 0.051(3) 0.050(3) 0.048(2) 0.017(2) -0.012(2) -0.010(2)
C35 0.072(3) 0.057(3) 0.051(3) 0.019(2) -0.016(2) 0.002(3)
C36 0.094(4) 0.129(5) 0.073(3) 0.062(3) -0.032(3) -0.044(4)
C37 0.033(2) 0.044(2) 0.0243(18) -0.0095(17) -0.0015(16) -0.0098(19)
C38 0.036(2) 0.058(3) 0.0218(18) -0.0077(18) -0.0079(17) -0.011(2)
C39 0.039(2) 0.054(3) 0.0269(19) -0.0021(19) -0.0086(18) -0.007(2)
C40 0.044(2) 0.065(3) 0.028(2) 0.001(2) -0.0083(19) -0.005(2)
C41 0.063(3) 0.083(4) 0.041(2) -0.002(2) -0.004(2) 0.012(3)
C42 0.057(3) 0.067(3) 0.045(2) -0.005(2) -0.010(2) 0.001(3)
C43 0.080(5) 0.068(5) 0.041(5) -0.004(4) -0.014(4) -0.016(5)
C44 0.093(5) 0.050(5) 0.025(4) -0.007(4) 0.002(4) 0.006(5)
C45 0.118(5) 0.076(5) 0.053(4) 0.015(4) 0.013(5) -0.018(5)
C46 0.172(6) 0.101(6) 0.052(5) -0.016(5) -0.002(5) 0.006(6)
C47 0.158(5) 0.087(6) 0.097(6) -0.028(5) 0.016(6) 0.012(6)
C48 0.156(6) 0.099(6) 0.080(5) -0.030(5) 0.025(6) -0.010(6)
C143 0.063(5) 0.062(5) 0.049(5) -0.012(4) -0.014(4) -0.008(5)
C144 0.078(5) 0.063(5) 0.036(4) -0.004(4) -0.002(4) 0.016(5)
C145 0.086(5) 0.077(6) 0.033(4) -0.006(4) 0.011(4) 0.010(5)
C146 0.060(4) 0.078(5) 0.039(4) -0.018(4) 0.005(4) 0.005(4)
C147 0.109(5) 0.096(6) 0.036(5) -0.013(4) 0.017(5) 0.001(6)
C148 0.147(6) 0.076(6) 0.054(5) -0.015(5) 0.054(5) -0.005(6)
C49 0.138(4) 0.055(3) 0.031(2) -0.005(2) 0.012(3) 0.013(4)
C50 0.095(4) 0.094(4) 0.044(3) -0.026(3) 0.000(3) 0.023(4)
C51 0.102(4) 0.075(4) 0.037(2) -0.017(3) 0.018(3) -0.031(3)
C52 0.111(4) 0.055(3) 0.042(3) -0.011(2) -0.006(3) 0.013(3)
C53 0.098(4) 0.091(4) 0.059(3) -0.020(3) 0.011(3) 0.007(4)
C54 0.105(4) 0.080(4) 0.049(3) -0.011(3) 0.028(3) -0.009(4)

loop_
_atom_type_symbol
_atom_type_scat_dispersion_real
_atom_type_scat_dispersion_imag
_atom_type_scat_Cromer_Mann_a1
_atom_type_scat_Cromer_Mann_b1
_atom_type_scat_Cromer_Mann_a2
_atom_type_scat_Cromer_Mann_b2
_atom_type_scat_Cromer_Mann_a3
_atom_type_scat_Cromer_Mann_b3
_atom_type_scat_Cromer_Mann_a4
_atom_type_scat_Cromer_Mann_b4
_atom_type_scat_Cromer_Mann_c
_atom_type_scat_source
C 0.0033 0.0016 2.3100 20.8439 1.0200 10.2075 1.5886 0.5687 0.8650 51.6512 0.2156 'International Tables Vol C 4.2.6.8 and 6.1.1.4'
H 0.0000 0.0000 0.4930 10.5109 0.3229 26.1257 0.1402 3.1424 0.0408 57.7998 0.0030 'International Tables Vol C 4.2.6.8 and 6.1.1.4'
N 0.0061 0.0033 12.2126 0.0057 3.1322 9.8933 2.0125 28.9975 1.1663 0.5826 -11.5290 'International Tables Vol C 4.2.6.8 and 6.1.1.4'

loop_
_geom_angle_atom_site_label_1
_geom_angle_site_symmetry_1
_geom_angle_atom_site_label_2
_geom_angle_atom_site_label_3
_geom_angle
_geom_angle_publ_flag
C4 . N1 C10 108.2(3) yes
C4 . N1 C25 125.4(3) yes
C10 . N1 C25 125.9(3) yes
N3 . N2 C7 112.2(3) yes
N2 . N3 C13 113.9(3) yes
C16 . N4 C22 108.6(3) yes
C16 . N4 C37 125.6(3) yes
C22 . N4 C37 125.8(3) yes
N6 . N5 C19 114.8(3) yes
C1 2_656 N6 N5 113.0(3) yes
N6 2_656 C1 C2 115.6(3) yes
N6 2_656 C1 C6 123.9(3) yes
C2 . C1 C6 120.5(3) yes
C1 . C2 C3 122.3(3) yes
C1 . C2 H21 118.8 no
C3 . C2 H21 118.9 no
C2 . C3 C4 117.9(3) yes
C2 . C3 H31 121.1 no
C4 . C3 H31 121.0 no
C3 . C4 N1 129.4(3) yes
C3 . C4 C5 120.7(3) yes
N1 . C4 C5 109.9(3) yes
C4 . C5 C6 120.0(3) yes
C4 . C5 C11 105.8(3) yes
C6 . C5 C11 134.1(3) yes
C1 . C6 C5 118.5(3) yes
C1 . C6 H61 120.7 no
C5 . C6 H61 120.8 no
N2 . C7 C8 123.6(3) yes
N2 . C7 C12 115.2(3) yes
C8 . C7 C12 121.2(3) yes
C7 . C8 C9 121.5(3) yes
C7 . C8 H81 119.8 no
C9 . C8 H81 118.7 no
C8 . C9 C10 116.9(3) yes
C8 . C9 H91 121.6 no
C10 . C9 H91 121.5 no
C9 . C10 N1 128.7(3) yes
C9 . C10 C11 122.4(3) yes
N1 . C10 C11 108.9(3) yes
C5 . C11 C10 107.3(3) yes
C5 . C11 C12 134.1(3) yes
C10 . C11 C12 118.7(3) yes
C11 . C12 C7 119.3(3) yes
C11 . C12 H121 120.2 no
C7 . C12 H121 120.4 no
N3 . C13 C14 113.6(3) yes
N3 . C13 C18 125.3(3) yes
C14 . C13 C18 121.1(3) yes
C13 . C14 C15 122.0(4) yes
C13 . C14 H141 118.9 no
C15 . C14 H141 119.1 no
C14 . C15 C16 117.3(3) yes
C14 . C15 H151 121.7 no
C16 . C15 H151 121.1 no
C15 . C16 N4 129.1(3) yes
C15 . C16 C17 122.0(3) yes
N4 . C16 C17 108.9(3) yes
C16 . C17 C18 119.0(3) yes
C16 . C17 C23 106.9(3) yes
C18 . C17 C23 134.1(3) yes
C17 . C18 C13 118.6(3) yes
C17 . C18 H181 120.2 no
C13 . C18 H181 121.2 no
N5 . C19 C20 124.2(3) yes
N5 . C19 C24 114.9(3) yes
C20 . C19 C24 120.9(3) yes
C19 . C20 C21 120.9(3) yes
C19 . C20 H201 119.3 no
C21 . C20 H201 119.8 no
C20 . C21 C22 118.6(3) yes
C20 . C21 H211 121.5 no
C22 . C21 H211 119.9 no
C21 . C22 N4 130.0(3) yes
C21 . C22 C23 120.4(3) yes
N4 . C22 C23 109.6(3) yes
C17 . C23 C22 105.9(3) yes
C17 . C23 C24 134.3(3) yes
C22 . C23 C24 119.7(3) yes
C23 . C24 C19 119.4(3) yes
C23 . C24 H241 121.0 no
C19 . C24 H241 119.6 no
N1 . C25 C26 112.8(3) yes
N1 . C25 H251 107.9 no
C26 . C25 H251 110.4 no
N1 . C25 H252 109.3 no
C26 . C25 H252 106.8 no
H251 . C25 H252 109.6 no
C25 . C26 C27 114.0(3) yes
C25 . C26 H261 108.4 no
C27 . C26 H261 107.2 no
C25 . C26 H262 108.4 no
C27 . C26 H262 108.9 no
H261 . C26 H262 109.9 no
C26 . C27 C28 114.9(3) yes
C26 . C27 H272 107.9 no
C28 . C27 H272 109.3 no
C26 . C27 H271 108.1 no
C28 . C27 H271 107.8 no
H272 . C27 H271 108.8 no
C27 . C28 C29 112.5(3) yes
C27 . C28 H282 109.0 no
C29 . C28 H282 109.1 no
C27 . C28 H281 108.5 no
C29 . C28 H281 108.5 no
H282 . C28 H281 109.1 no
C28 . C29 C30 114.2(3) yes
C28 . C29 H291 108.6 no
C30 . C29 H291 108.1 no
C28 . C29 H292 107.6 no
C30 . C29 H292 108.9 no
H291 . C29 H292 109.4 no
C29 . C30 C31 113.3(3) yes
C29 . C30 H301 109.1 no
C31 . C30 H301 108.1 no
C29 . C30 H302 108.6 no
C31 . C30 H302 108.0 no
H301 . C30 H302 109.6 no
C30 . C31 C32 113.2(3) yes
C30 . C31 H311 107.8 no
C32 . C31 H311 108.2 no
C30 . C31 H312 108.4 no
C32 . C31 H312 109.5 no
H311 . C31 H312 109.7 no
C31 . C32 C33 114.9(3) yes
C31 . C32 H322 108.1 no
C33 . C32 H322 108.1 no
C31 . C32 H321 108.1 no
C33 . C32 H321 109.1 no
H322 . C32 H321 108.4 no
C32 . C33 C34 114.2(3) yes
C32 . C33 H332 108.0 no
C34 . C33 H332 108.4 no
C32 . C33 H331 108.6 no
C34 . C33 H331 108.4 no
H332 . C33 H331 109.3 no
C33 . C34 C35 112.1(4) yes
C33 . C34 H341 108.5 no
C35 . C34 H341 109.2 no
C33 . C34 H342 109.4 no
C35 . C34 H342 108.2 no
H341 . C34 H342 109.4 no
C34 . C35 C36 113.8(4) yes
C34 . C35 H351 108.7 no
C36 . C35 H351 109.1 no
C34 . C35 H352 108.2 no
C36 . C35 H352 107.7 no
H351 . C35 H352 109.2 no
C35 . C36 H361 110.0 no
C35 . C36 H362 108.4 no
H361 . C36 H362 110.1 no
C35 . C36 H363 108.9 no
H361 . C36 H363 110.3 no
H362 . C36 H363 109.1 no
N4 . C37 C38 113.1(3) yes
N4 . C37 H371 107.8 no
C38 . C37 H371 109.6 no
N4 . C37 H372 108.6 no
C38 . C37 H372 108.1 no
H371 . C37 H372 109.6 no
C37 . C38 C39 115.0(3) yes
C37 . C38 H381 109.1 no
C39 . C38 H381 108.3 no
C37 . C38 H382 107.4 no
C39 . C38 H382 106.9 no
H381 . C38 H382 110.1 no
C38 . C39 C40 112.5(3) yes
C38 . C39 H392 109.0 no
C40 . C39 H392 108.5 no
C38 . C39 H391 108.7 no
C40 . C39 H391 108.5 no
H392 . C39 H391 109.7 no
C39 . C40 C41 113.8(3) yes
C39 . C40 H402 107.6 no
C41 . C40 H402 106.2 no
C39 . C40 H401 109.0 no
C41 . C40 H401 109.8 no
H402 . C40 H401 110.4 no
C40 . C41 C42 115.5(4) yes
C40 . C41 H411 107.3 no
C42 . C41 H411 105.9 no
C40 . C41 H412 107.9 no
C42 . C41 H412 109.4 no
H411 . C41 H412 110.8 no
C41 . C42 C43 112.4(4) yes
C41 . C42 H421 109.8 no
C43 . C42 H421 98.0 no
C41 . C42 H422 109.4 no
C43 . C42 H422 117.4 no
H421 . C42 H422 109.2 no
C41 . C42 C143 111.4(4) yes
C41 . C42 H421 109.8 no
C143 . C42 H421 118.1 no
C41 . C42 H422 109.4 no
C143 . C42 H422 98.2 no
H421 . C42 H422 109.2 no
C42 . C43 C44 112.1(4) yes
C42 . C43 H432 108.2 no
C44 . C43 H432 109.4 no
C42 . C43 H431 108.0 no
C44 . C43 H431 109.2 no
H432 . C43 H431 109.9 no
C43 . C44 C45 105.7(4) yes
C43 . C44 H441 109.6 no
C45 . C44 H441 112.6 no
C43 . C44 H442 112.3 no
C45 . C44 H442 108.6 no
H441 . C44 H442 108.1 no
C44 . C45 C46 114.1(4) yes
C44 . C45 H451 108.0 no
C46 . C45 H451 105.7 no
C44 . C45 H452 109.0 no
C46 . C45 H452 110.0 no
H451 . C45 H452 110.0 no
C45 . C46 C47 106.6(4) yes
C45 . C46 H461 112.8 no
C47 . C46 H461 113.4 no
C45 . C46 H462 105.6 no
C47 . C46 H462 109.1 no
H461 . C46 H462 108.9 no
C46 . C47 C48 110.5(4) yes
C46 . C47 H472 108.9 no
C48 . C47 H472 109.6 no
C46 . C47 H471 111.0 no
C48 . C47 H471 107.5 no
H472 . C47 H471 109.3 no
C47 . C48 H482 108.8 no
C47 . C48 H481 107.9 no
H482 . C48 H481 110.4 no
C47 . C48 H483 109.0 no
H482 . C48 H483 110.0 no
H481 . C48 H483 110.8 no
C42 . C143 C144 110.9(4) yes
C42 . C143 H1432 109.1 no
C144 . C143 H1432 108.3 no
C42 . C143 H1431 109.5 no
C144 . C143 H1431 109.4 no
H1432 . C143 H1431 109.6 no
C143 . C144 C145 110.5(4) yes
C143 . C144 H1442 108.4 no
C145 . C144 H1442 108.8 no
C143 . C144 H1441 110.5 no
C145 . C144 H1441 108.5 no
H1442 . C144 H1441 110.2 no
C144 . C145 C146 110.6(4) yes
C144 . C145 H1451 109.0 no
C146 . C145 H1451 109.3 no
C144 . C145 H1452 108.5 no
C146 . C145 H1452 109.4 no
H1451 . C145 H1452 110.1 no
C145 . C146 C147 111.4(4) yes
C145 . C146 H1461 109.3 no
C147 . C146 H1461 109.0 no
C145 . C146 H1462 109.0 no
C147 . C146 H1462 108.8 no
H1461 . C146 H1462 109.3 no
C146 . C147 C148 110.4(4) yes
C146 . C147 H1471 108.1 no
C148 . C147 H1471 106.6 no
C146 . C147 H1472 110.0 no
C148 . C147 H1472 111.1 no
H1471 . C147 H1472 110.5 no
C147 . C148 H1483 107.8 no
C147 . C148 H1481 110.4 no
H1483 . C148 H1481 110.0 no
C147 . C148 H1482 108.5 no
H1483 . C148 H1482 109.6 no
H1481 . C148 H1482 110.6 no
C50 . C49 C54 119.8(6) yes
C50 . C49 H491 119.9 no
C54 . C49 H491 120.2 no
C49 . C50 C51 117.9(6) yes
C49 . C50 H501 121.1 no
C51 . C50 H501 121.0 no
C50 . C51 C52 119.4(6) yes
C50 . C51 H511 119.9 no
C52 . C51 H511 120.7 no
C51 . C52 C53 121.1(6) yes
C51 . C52 H521 119.0 no
C53 . C52 H521 119.9 no
C52 . C53 C54 120.2(7) yes
C52 . C53 H531 119.6 no
C54 . C53 H531 120.2 no
C53 . C54 C49 121.5(6) yes
C53 . C54 H541 118.8 no
C49 . C54 H541 119.6 no

loop_
_geom_bond_atom_site_label_1
_geom_bond_atom_site_label_2
_geom_bond_site_symmetry_2
_geom_bond_distance
_geom_bond_publ_flag
N1 C4 . 1.382(5) yes
N1 C10 . 1.391(4) yes
N1 C25 . 1.465(4) yes
N2 N3 . 1.258(4) yes
N2 C7 . 1.442(4) yes
N3 C13 . 1.436(4) yes
N4 C16 . 1.390(4) yes
N4 C22 . 1.377(5) yes
N4 C37 . 1.469(4) yes
N5 N6 . 1.238(4) yes
N5 C19 . 1.447(5) yes
N6 C1 2_656 1.439(5) yes
C1 C2 . 1.390(5) yes
C1 C6 . 1.399(5) yes
C2 C3 . 1.370(5) yes
C2 H21 . 0.929 no
C3 C4 . 1.401(5) yes
C3 H31 . 0.933 no
C4 C5 . 1.422(5) yes
C5 C6 . 1.389(5) yes
C5 C11 . 1.437(5) yes
C6 H61 . 0.930 no
C7 C8 . 1.402(5) yes
C7 C12 . 1.379(5) yes
C8 C9 . 1.391(5) yes
C8 H81 . 0.925 no
C9 C10 . 1.402(5) yes
C9 H91 . 0.944 no
C10 C11 . 1.418(5) yes
C11 C12 . 1.403(5) yes
C12 H121 . 0.941 no
C13 C14 . 1.383(5) yes
C13 C18 . 1.392(5) yes
C14 C15 . 1.375(5) yes
C14 H141 . 0.940 no
C15 C16 . 1.391(5) yes
C15 H151 . 0.933 no
C16 C17 . 1.417(5) yes
C17 C18 . 1.393(5) yes
C17 C23 . 1.444(5) yes
C18 H181 . 0.925 no
C19 C20 . 1.410(5) yes
C19 C24 . 1.371(5) yes
C20 C21 . 1.376(5) yes
C20 H201 . 0.922 no
C21 C22 . 1.396(5) yes
C21 H211 . 0.931 no
C22 C23 . 1.426(5) yes
C23 C24 . 1.387(5) yes
C24 H241 . 0.946 no
C25 C26 . 1.523(5) yes
C25 H251 . 0.971 no
C25 H252 . 0.978 no
C26 C27 . 1.523(5) yes
C26 H261 . 0.973 no
C26 H262 . 0.983 no
C27 C28 . 1.523(5) yes
C27 H272 . 0.971 no
C27 H271 . 0.977 no
C28 C29 . 1.528(5) yes
C28 H282 . 0.969 no
C28 H281 . 0.972 no
C29 C30 . 1.519(5) yes
C29 H291 . 0.971 no
C29 H292 . 0.974 no
C30 C31 . 1.533(5) yes
C30 H301 . 0.965 no
C30 H302 . 0.976 no
C31 C32 . 1.518(5) yes
C31 H311 . 0.969 no
C31 H312 . 0.972 no
C32 C33 . 1.533(5) yes
C32 H322 . 0.969 no
C32 H321 . 0.970 no
C33 C34 . 1.518(6) yes
C33 H332 . 0.973 no
C33 H331 . 0.980 no
C34 C35 . 1.527(6) yes
C34 H341 . 0.981 no
C34 H342 . 0.977 no
C35 C36 . 1.521(7) yes
C35 H351 . 0.979 no
C35 H352 . 0.980 no
C36 H361 . 0.966 no
C36 H362 . 0.971 no
C36 H363 . 0.966 no
C37 C38 . 1.527(6) yes
C37 H371 . 0.978 no
C37 H372 . 0.978 no
C38 C39 . 1.514(5) yes
C38 H381 . 0.976 no
C38 H382 . 0.977 no
C39 C40 . 1.526(6) yes
C39 H392 . 0.974 no
C39 H391 . 0.980 no
C40 C41 . 1.502(6) yes
C40 H402 . 0.974 no
C40 H401 . 0.985 no
C41 C42 . 1.544(6) yes
C41 H411 . 0.973 no
C41 H412 . 0.979 no
C42 C43 . 1.502(7) yes
C42 H421 . 0.975 no
C42 H422 . 0.974 no
C42 C143 . 1.543(7) yes
C42 H421 . 0.975 no
C42 H422 . 0.974 no
C43 C44 . 1.557(7) yes
C43 H432 . 0.971 no
C43 H431 . 0.974 no
C44 C45 . 1.547(7) yes
C44 H441 . 0.964 no
C44 H442 . 0.963 no
C45 C46 . 1.517(8) yes
C45 H451 . 0.974 no
C45 H452 . 0.971 no
C46 C47 . 1.574(8) yes
C46 H461 . 0.973 no
C46 H462 . 0.973 no
C47 C48 . 1.503(8) yes
C47 H472 . 0.967 no
C47 H471 . 0.971 no
C48 H482 . 0.963 no
C48 H481 . 0.967 no
C48 H483 . 0.965 no
C143 C144 . 1.560(7) yes
C143 H1432 . 0.975 no
C143 H1431 . 0.973 no
C144 C145 . 1.530(8) yes
C144 H1442 . 0.977 no
C144 H1441 . 0.977 no
C145 C146 . 1.563(8) yes
C145 H1451 . 0.975 no
C145 H1452 . 0.970 no
C146 C147 . 1.536(8) yes
C146 H1461 . 0.973 no
C146 H1462 . 0.974 no
C147 C148 . 1.530(8) yes
C147 H1471 . 0.974 no
C147 H1472 . 0.978 no
C148 H1483 . 0.970 no
C148 H1481 . 0.967 no
C148 H1482 . 0.968 no
C49 C50 . 1.399(8) yes
C49 C54 . 1.350(8) yes
C49 H491 . 0.939 no
C50 C51 . 1.408(8) yes
C50 H501 . 0.933 no
C51 C52 . 1.383(8) yes
C51 H511 . 0.934 no
C52 C53 . 1.329(8) yes
C52 H521 . 0.940 no
C53 C54 . 1.366(8) yes
C53 H531 . 0.947 no
C54 H541 . 0.939 no

loop_
_geom_hbond_atom_site_label_D
_geom_hbond_atom_site_label_H
_geom_hbond_atom_site_label_A
_geom_hbond_site_symmetry_A
_geom_hbond_angle_DHA
_geom_hbond_distance_DH
_geom_hbond_distance_HA
_geom_hbond_distance_DA
_geom_hbond_publ_flag
C146 H461 C47 . 142 0.98 2.15 2.991(7) yes
C146 H461 C148 . 153 0.98 1.60 2.518(7) yes
C47 H471 C47 2_565 134 0.97 2.41 3.166(7) yes
C47 H471 C48 2_565 161 0.97 2.27 3.200(7) yes
